data_4082027
loop_
_publ_author_name
'Liu, Yanpin'
'Chen, Chaohuang'
'Li, Huaifeng'
'Huang, Kuo-Wei'
'Tan, Jianwei'
'Weng, Zhiqiang'

_publ_section_title
;
 Efficient SN2 Fluorination of Primary and Secondary Alkyl Bromides by
 Copper(I) Fluoride Complexes
;
_journal_issue 21
_journal_name_full Organometallics
_journal_page_first 6587
_journal_paper_doi 10.1021/om4008967
_journal_volume 32
_journal_year 2013
_chemical_formula_sum 'C20 H25 Cu F2 N2'
_chemical_formula_weight 394.96
_chemical_name_systematic
; 
 ? 
;
_space_group_IT_number 86
_symmetry_cell_setting tetragonal
_symmetry_space_group_name_Hall '-P 4bc'
_symmetry_space_group_name_H-M 'P 42/n :2'
_atom_sites_solution_hydrogens geom
_atom_sites_solution_primary direct
_atom_sites_solution_secondary difmap
_audit_creation_method SHELXL-97
_cell_angle_alpha 90.00
_cell_angle_beta 90.00
_cell_angle_gamma 90.00
_cell_formula_units_Z 8
_cell_length_a 19.5380(18)
_cell_length_b 19.5380(18)
_cell_length_c 9.734(2)
_cell_measurement_reflns_used 1406
_cell_measurement_temperature 100(2)
_cell_measurement_theta_max 16.98
_cell_measurement_theta_min 2.34
_cell_volume 3715.8(9)
_computing_cell_refinement 'Bruker SMART'
_computing_data_collection 'Bruker SMART'
_computing_data_reduction 'Bruker SAINT'
_computing_molecular_graphics 'Bruker SHELXTL'
_computing_publication_material 'Bruker SHELXTL'
_computing_structure_refinement 'SHELXL-97 (Sheldrick, 1997)'
_computing_structure_solution 'SHELXS-97 (Sheldrick, 1990)'
_diffrn_ambient_temperature 100(2)
_diffrn_measured_fraction_theta_full 1.000
_diffrn_measured_fraction_theta_max 1.000
_diffrn_measurement_device_type 'CCD area detector'
_diffrn_measurement_method 'phi and omega scans'
_diffrn_radiation_monochromator graphite
_diffrn_radiation_source 'fine-focus sealed tube'
_diffrn_radiation_type MoK\a
_diffrn_radiation_wavelength 0.71073
_diffrn_reflns_av_R_equivalents 0.0942
_diffrn_reflns_av_sigmaI/netI 0.0640
_diffrn_reflns_limit_h_max 20
_diffrn_reflns_limit_h_min -23
_diffrn_reflns_limit_k_max 23
_diffrn_reflns_limit_k_min -21
_diffrn_reflns_limit_l_max 11
_diffrn_reflns_limit_l_min -11
_diffrn_reflns_number 21245
_diffrn_reflns_theta_full 25.00
_diffrn_reflns_theta_max 25.00
_diffrn_reflns_theta_min 2.08
_exptl_absorpt_coefficient_mu 1.199
_exptl_absorpt_correction_T_max 0.8895
_exptl_absorpt_correction_T_min 0.6860
_exptl_absorpt_correction_type multi-scan
_exptl_absorpt_process_details 'Sadabs, (Sheldrick 2001)'
_exptl_crystal_colour Orange
_exptl_crystal_density_diffrn 1.412
_exptl_crystal_density_meas ?
_exptl_crystal_density_method 'not measured'
_exptl_crystal_description Rod
_exptl_crystal_F_000 1648
_exptl_crystal_size_max 0.34
_exptl_crystal_size_mid 0.12
_exptl_crystal_size_min 0.10
_refine_diff_density_max 0.651
_refine_diff_density_min -0.267
_refine_diff_density_rms 0.076
_refine_ls_extinction_method none
_refine_ls_goodness_of_fit_ref 1.049
_refine_ls_hydrogen_treatment mixed
_refine_ls_matrix_type full
_refine_ls_number_parameters 266
_refine_ls_number_reflns 3277
_refine_ls_number_restraints 16
_refine_ls_restrained_S_all 1.053
_refine_ls_R_factor_all 0.1460
_refine_ls_R_factor_gt 0.0813
_refine_ls_shift/su_max 0.000
_refine_ls_shift/su_mean 0.000
_refine_ls_structure_factor_coef Fsqd
_refine_ls_weighting_details 'calc w=1/[\s^2^(Fo^2^)+(0.0989P)^2^+4.9163P] where P=(Fo^2^+2Fc^2^)/3'
_refine_ls_weighting_scheme calc
_refine_ls_wR_factor_gt 0.1918
_refine_ls_wR_factor_ref 0.2238
_reflns_number_gt 1798
_reflns_number_total 3277
_reflns_threshold_expression >2sigma(I)
_cod_data_source_file om4008967_si_004.cif
_cod_data_source_block 9606
_cod_depositor_comments
;
The following automatic conversions were performed:

'_symmetry_cell_setting' value 'Tetragonal' changed to 'tetragonal'
according to /home/saulius/struct/CIF-dictionaries/cif_core.dic
dictionary named 'cif_core.dic' version 2.4.2 from
2011-04-26.

'_exptl_absorpt_correction_type' value 'Multi-scan'
changed to 'multi-scan' according to
/home/saulius/struct/CIF-dictionaries/cif_core.dic dictionary named
'cif_core.dic' version 2.4.2 from 2011-04-26.

Automatic conversion script
Id: cif_fix_values 1891 2012-01-12 08:04:46Z andrius 

The following automatic conversions were performed:

'_exptl_crystal_density_meas' value 'Not Measured' was changed to '?'
- the value is perceived as not measured.

Automatic conversion script
Id: cif_fix_values 3008 2015-01-20 13:52:24Z robertas 
;
_cod_original_cell_volume 3715.9(9)
_cod_original_sg_symbol_H-M P4(2)/n
_cod_database_code 4082027

loop_
_symmetry_equiv_pos_as_xyz
'x, y, z'
'-x+1/2, -y+1/2, z'
'-y, x+1/2, z+1/2'
'y+1/2, -x, z+1/2'
'-x, -y, -z'
'x-1/2, y-1/2, -z'
'y, -x-1/2, -z-1/2'
'-y-1/2, x, -z-1/2'

loop_
_atom_site_label
_atom_site_type_symbol
_atom_site_fract_x
_atom_site_fract_y
_atom_site_fract_z
_atom_site_U_iso_or_equiv
_atom_site_adp_type
_atom_site_occupancy
_atom_site_symmetry_multiplicity
_atom_site_calc_flag
_atom_site_refinement_flags
_atom_site_disorder_assembly
_atom_site_disorder_group
Cu2 Cu 0.3652(4) 0.4983(2) 0.2355(4) 0.0562(11) Uani 0.415(9) 1 d P A 2
F2 F 0.3675(6) 0.4484(5) 0.4049(9) 0.069(3) Uani 0.415(9) 1 d PDU A 2
F22 F 0.2892(5) 0.3910(5) 0.5111(11) 0.092(4) Uani 0.415(9) 1 d PDU A 2
H2F H 0.3130(13) 0.430(9) 0.436(18) 0.111 Uiso 0.415(9) 1 d PD A 2
Cu1 Cu 0.3362(2) 0.51334(18) 0.2286(3) 0.0519(7) Uani 0.585(9) 1 d P A 1
F1 F 0.3118(5) 0.4603(4) 0.3863(8) 0.084(3) Uani 0.585(9) 1 d PD A 1
F11 F 0.4079(6) 0.4239(5) 0.4773(9) 0.143(5) Uani 0.585(9) 1 d PD A 1
H1F H 0.351(3) 0.439(12) 0.465(9) 0.172 Uiso 0.585(9) 1 d PD A 1
N1 N 0.3595(2) 0.4905(3) 0.0279(5) 0.0569(14) Uani 1 1 d . . .
N2 N 0.3900(3) 0.6008(3) 0.1918(7) 0.0752(18) Uani 1 1 d . . .
C1 C 0.3381(3) 0.4396(4) -0.0515(6) 0.0593(17) Uani 1 1 d . A .
C2 C 0.3696(4) 0.4325(4) -0.1840(8) 0.077(2) Uani 1 1 d . . .
H2 H 0.3556 0.3971 -0.2447 0.092 Uiso 1 1 calc R A .
C3 C 0.4206(4) 0.4781(5) -0.2225(8) 0.082(3) Uani 1 1 d . A .
H3 H 0.4438 0.4709 -0.3070 0.098 Uiso 1 1 calc R . .
C4 C 0.4388(4) 0.5329(5) -0.1434(8) 0.077(2) Uani 1 1 d . . .
C5 C 0.4903(4) 0.5846(5) -0.1860(8) 0.082(3) Uani 1 1 d . A .
H5 H 0.5153 0.5803 -0.2693 0.099 Uiso 1 1 calc R . .
C6 C 0.4997(4) 0.6381(6) -0.0998(10) 0.098(3) Uani 1 1 d . . .
H6 H 0.5308 0.6726 -0.1292 0.118 Uiso 1 1 calc R A .
C7 C 0.4689(4) 0.6480(5) 0.0260(9) 0.091(3) Uani 1 1 d . A .
C8 C 0.4781(4) 0.7026(4) 0.1144(10) 0.089(3) Uani 1 1 d . . .
H8 H 0.5107 0.7367 0.0906 0.106 Uiso 1 1 calc R A .
C9 C 0.4430(5) 0.7098(4) 0.2324(10) 0.103(3) Uani 1 1 d . A .
H9 H 0.4480 0.7499 0.2866 0.123 Uiso 1 1 calc R . .
C10 C 0.3995(4) 0.6575(4) 0.2737(9) 0.088(3) Uani 1 1 d . A .
C11 C 0.4222(3) 0.5955(4) 0.0741(9) 0.074(2) Uani 1 1 d . A .
C12 C 0.4076(3) 0.5377(4) -0.0170(7) 0.067(2) Uani 1 1 d . A .
C13 C 0.2825(3) 0.3926(4) 0.0016(7) 0.0684(19) Uani 1 1 d . . .
C14 C 0.2497(4) 0.3513(4) -0.1127(9) 0.096(3) Uani 1 1 d . A .
H14A H 0.2836 0.3199 -0.1519 0.144 Uiso 1 1 calc R . .
H14B H 0.2331 0.3823 -0.1845 0.144 Uiso 1 1 calc R . .
H14C H 0.2112 0.3250 -0.0756 0.144 Uiso 1 1 calc R . .
C15 C 0.3114(4) 0.3437(4) 0.1074(7) 0.093(3) Uani 1 1 d . A .
H15A H 0.3470 0.3154 0.0649 0.139 Uiso 1 1 calc R . .
H15B H 0.2747 0.3141 0.1421 0.139 Uiso 1 1 calc R . .
H15C H 0.3311 0.3698 0.1837 0.139 Uiso 1 1 calc R . .
C16 C 0.2253(4) 0.4351(4) 0.0689(12) 0.138(5) Uani 1 1 d . A .
H16A H 0.2097 0.4704 0.0046 0.207 Uiso 1 1 calc R . .
H16B H 0.2428 0.4568 0.1525 0.207 Uiso 1 1 calc R . .
H16C H 0.1868 0.4050 0.0924 0.207 Uiso 1 1 calc R . .
C17 C 0.3568(5) 0.6622(4) 0.4043(8) 0.096(3) Uani 1 1 d . . .
C18 C 0.2840(5) 0.6470(4) 0.3737(8) 0.095(3) Uani 1 1 d . A .
H18A H 0.2665 0.6805 0.3077 0.142 Uiso 1 1 calc R . .
H18B H 0.2572 0.6494 0.4586 0.142 Uiso 1 1 calc R . .
H18C H 0.2804 0.6009 0.3345 0.142 Uiso 1 1 calc R . .
C19 C 0.3905(6) 0.6133(4) 0.5070(9) 0.127(4) Uani 1 1 d . A .
H19A H 0.3794 0.5659 0.4822 0.190 Uiso 1 1 calc R . .
H19B H 0.3733 0.6229 0.5996 0.190 Uiso 1 1 calc R . .
H19C H 0.4402 0.6196 0.5050 0.190 Uiso 1 1 calc R . .
C20 C 0.3631(6) 0.7354(4) 0.4653(10) 0.117(3) Uani 1 1 d . A .
H20A H 0.4112 0.7454 0.4850 0.176 Uiso 1 1 calc R . .
H20B H 0.3364 0.7382 0.5504 0.176 Uiso 1 1 calc R . .
H20C H 0.3455 0.7688 0.3989 0.176 Uiso 1 1 calc R . .

loop_
_atom_site_aniso_label
_atom_site_aniso_U_11
_atom_site_aniso_U_22
_atom_site_aniso_U_33
_atom_site_aniso_U_23
_atom_site_aniso_U_13
_atom_site_aniso_U_12
Cu2 0.060(3) 0.0533(19) 0.0556(14) 0.0152(12) -0.0047(17) -0.0051(17)
F2 0.108(8) 0.059(5) 0.039(5) 0.008(4) -0.027(5) 0.025(5)
F22 0.088(7) 0.092(7) 0.097(8) 0.024(6) 0.018(6) 0.012(5)
Cu1 0.0523(17) 0.0546(14) 0.0486(9) 0.0077(9) 0.0036(11) -0.0052(11)
F1 0.104(7) 0.078(6) 0.070(5) -0.012(4) 0.057(5) -0.020(5)
F11 0.218(12) 0.130(8) 0.082(6) -0.018(6) -0.018(7) 0.089(8)
N1 0.049(3) 0.079(4) 0.043(3) 0.010(3) 0.001(2) -0.011(3)
N2 0.088(4) 0.076(4) 0.061(4) 0.029(3) -0.029(3) -0.033(3)
C1 0.049(4) 0.082(5) 0.048(4) -0.001(4) 0.007(3) 0.010(3)
C2 0.079(5) 0.092(6) 0.060(4) -0.004(4) -0.006(4) 0.029(5)
C3 0.067(5) 0.110(7) 0.068(5) 0.045(5) 0.030(4) 0.043(5)
C4 0.054(4) 0.115(7) 0.061(5) 0.035(5) 0.000(4) 0.016(4)
C5 0.061(5) 0.128(7) 0.058(5) 0.054(5) 0.009(4) 0.008(5)
C6 0.064(5) 0.137(8) 0.094(7) 0.040(6) -0.005(5) -0.013(5)
C7 0.075(5) 0.119(7) 0.079(6) 0.057(6) -0.022(5) -0.017(5)
C8 0.094(6) 0.080(6) 0.092(6) 0.025(5) -0.039(5) -0.049(5)
C9 0.139(8) 0.085(6) 0.085(6) 0.032(5) -0.040(6) -0.045(6)
C10 0.110(6) 0.055(4) 0.098(6) 0.042(4) -0.057(5) -0.037(4)
C11 0.051(4) 0.081(5) 0.090(6) 0.037(5) -0.034(4) -0.025(4)
C12 0.045(4) 0.101(6) 0.053(4) 0.042(4) 0.000(3) 0.005(4)
C13 0.066(4) 0.071(5) 0.068(5) -0.023(4) 0.008(4) -0.007(4)
C14 0.107(7) 0.084(6) 0.098(6) -0.017(5) -0.041(5) -0.008(5)
C15 0.103(6) 0.117(7) 0.059(5) 0.004(5) 0.001(4) -0.055(5)
C16 0.092(6) 0.088(6) 0.235(13) -0.061(7) 0.095(8) -0.040(5)
C17 0.163(9) 0.064(5) 0.062(5) 0.016(4) -0.041(6) -0.021(5)
C18 0.148(8) 0.074(5) 0.063(5) -0.008(4) -0.028(5) -0.012(5)
C19 0.234(12) 0.066(5) 0.080(6) 0.010(4) -0.069(7) -0.002(6)
C20 0.182(10) 0.068(5) 0.102(7) -0.010(5) -0.058(7) -0.006(6)

loop_
_atom_type_symbol
_atom_type_description
_atom_type_scat_dispersion_real
_atom_type_scat_dispersion_imag
_atom_type_scat_source
C C 0.0033 0.0016 'International Tables Vol C Tables 4.2.6.8 and 6.1.1.4'
H H 0.0000 0.0000 'International Tables Vol C Tables 4.2.6.8 and 6.1.1.4'
N N 0.0061 0.0033 'International Tables Vol C Tables 4.2.6.8 and 6.1.1.4'
F F 0.0171 0.0103 'International Tables Vol C Tables 4.2.6.8 and 6.1.1.4'
Cu Cu 0.3201 1.2651 'International Tables Vol C Tables 4.2.6.8 and 6.1.1.4'

loop_
_geom_angle_atom_site_label_1
_geom_angle_atom_site_label_2
_geom_angle_atom_site_label_3
_geom_angle
F2 Cu2 N1 145.0(4)
F2 Cu2 N2 130.8(4)
N1 Cu2 N2 83.3(3)
Cu2 F2 F22 131.3(7)
F1 Cu1 N2 136.4(3)
F1 Cu1 N1 134.5(3)
N2 Cu1 N1 84.3(3)
Cu1 F1 F11 106.6(5)
C1 N1 C12 121.8(6)
C1 N1 Cu2 130.9(4)
C12 N1 Cu2 103.1(4)
C1 N1 Cu1 130.4(4)
C12 N1 Cu1 107.8(4)
Cu2 N1 Cu1 18.06(10)
C11 N2 C10 120.3(7)
C11 N2 Cu1 109.5(5)
C10 N2 Cu1 130.0(6)
C11 N2 Cu2 102.2(5)
C10 N2 Cu2 132.8(5)
Cu1 N2 Cu2 17.72(10)
N1 C1 C2 117.5(6)
N1 C1 C13 118.7(5)
C2 C1 C13 123.7(6)
C3 C2 C1 119.2(7)
C4 C3 C2 122.5(7)
C3 C4 C12 116.3(8)
C3 C4 C5 123.5(8)
C12 C4 C5 120.3(9)
C6 C5 C4 116.4(8)
C5 C6 C7 126.8(9)
C6 C7 C8 127.2(9)
C6 C7 C11 117.6(9)
C8 C7 C11 115.2(8)
C9 C8 C7 123.1(8)
C8 C9 C10 118.9(9)
N2 C10 C9 120.4(9)
N2 C10 C17 117.3(6)
C9 C10 C17 122.2(8)
N2 C11 C7 121.9(8)
N2 C11 C12 119.8(6)
C7 C11 C12 118.2(8)
C4 C12 N1 122.5(8)
C4 C12 C11 120.5(7)
N1 C12 C11 117.0(6)
C1 C13 C15 110.3(6)
C1 C13 C14 112.1(6)
C15 C13 C14 108.6(6)
C1 C13 C16 109.9(6)
C15 C13 C16 108.8(7)
C14 C13 C16 107.0(7)
C18 C17 C10 110.2(6)
C18 C17 C19 114.7(8)
C10 C17 C19 105.8(8)
C18 C17 C20 109.7(8)
C10 C17 C20 109.4(7)
C19 C17 C20 107.0(6)

loop_
_geom_bond_atom_site_label_1
_geom_bond_atom_site_label_2
_geom_bond_distance
Cu2 F2 1.917(10)
Cu2 N1 2.030(7)
Cu2 N2 2.104(7)
F2 F22 2.159(16)
Cu1 F1 1.913(7)
Cu1 N2 2.039(6)
Cu1 N1 2.054(6)
F1 F11 2.196(15)
N1 C1 1.326(8)
N1 C12 1.388(8)
N2 C11 1.312(10)
N2 C10 1.376(10)
C1 C2 1.436(9)
C1 C13 1.514(9)
C2 C3 1.389(11)
C3 C4 1.365(11)
C4 C12 1.376(10)
C4 C5 1.485(11)
C5 C6 1.354(12)
C6 C7 1.378(12)
C7 C8 1.382(11)
C7 C11 1.450(10)
C8 C9 1.345(12)
C9 C10 1.389(10)
C10 C17 1.523(12)
C11 C12 1.464(10)
C13 C15 1.515(10)
C13 C14 1.517(9)
C13 C16 1.538(10)
C17 C18 1.483(12)
C17 C19 1.532(10)
C17 C20 1.553(10)
